data_7715025
loop_
_publ_author_name
'Liang, Ju-Ju'
'Lin, Yu-Chun'
'Chang, Zhi-Han'
'Wang, Xiuli'

_publ_section_title
;
 Improved capacitive performances and electrocatalytic reduction activity
 by regulating the bonding interaction between
 Zn-bistriazole-pyrazine/pyridine units and diverse Anderson-type
 polyoxometalates.
;
_journal_issue 7
_journal_name_full 'Dalton transactions (Cambridge, England : 2003)'
_journal_page_first 3020
_journal_page_last 3026
_journal_paper_doi 10.1039/d3dt04195f
_journal_volume 53
_journal_year 2024
_chemical_formula_moiety 'C18 H30 Cr Mo6 N14 O30 Zn2, 8(H2 O)'
_chemical_formula_sum 'C18 H46 Cr Mo6 N14 O38 Zn2'
_chemical_formula_weight 1825.07
_space_group_crystal_system triclinic
_space_group_IT_number 2
_space_group_name_Hall '-P 1'
_space_group_name_H-M_alt 'P -1'
_atom_sites_solution_hydrogens mixed
_atom_sites_solution_primary dual
_audit_creation_date 2022-11-11
_audit_creation_method
;
Olex2 1.3-alpha
(compiled 2020.11.12 svn.r5f609507 for OlexSys, GUI svn.r6408)
;
_audit_update_record
;
2022-11-28 deposited with the CCDC.	2024-01-17 downloaded from the CCDC.
;
_cell_angle_alpha 106.3250(10)
_cell_angle_beta 108.7950(10)
_cell_angle_gamma 105.3600(10)
_cell_formula_units_Z 1
_cell_length_a 10.8994(3)
_cell_length_b 11.1130(3)
_cell_length_c 12.3426(3)
_cell_measurement_reflns_used 9842
_cell_measurement_temperature 296.15
_cell_measurement_theta_max 25.127
_cell_measurement_theta_min 1.628
_cell_volume 1249.96(6)
_computing_cell_refinement 'SAINT+ Ver. 2016.5-0 (Bruker-AXS, 2016)'
_computing_data_collection 'APEX3 Ver. 2016.5-0 (Bruker-AXS, 2016)'
_computing_data_reduction 'SAINT+ Ver. 2016.5-0 (Bruker-AXS, 2016)'
_computing_molecular_graphics 'OLEX2 (Dolomanov et al., 2009)'
_computing_publication_material 'OLEX2 (Dolomanov et al., 2009)'
_computing_structure_refinement 'XL (Sheldrick, 2015b)'
_computing_structure_solution 'XT (Sheldrick, 2015a)'
_diffrn_ambient_temperature 296.15
_diffrn_detector 'charge-coupled device (CCD) area detector'
_diffrn_detector_area_resol_mean 7.9
_diffrn_detector_type 'Bruker APEX II'
_diffrn_measured_fraction_theta_full 0.998
_diffrn_measured_fraction_theta_max 0.996
_diffrn_measurement_device 'three-circle diffractometer'
_diffrn_measurement_device_type 'Bruker APEX II Quazar'
_diffrn_measurement_method '0.5\% \w and 0.5\% \f scans'
_diffrn_radiation_collimation 'focusing mirrors'
_diffrn_radiation_detector 'Bruker APEX II'
_diffrn_radiation_monochromator 'mirror optics'
_diffrn_radiation_probe x-ray
_diffrn_radiation_type 'Mo K\a'
_diffrn_radiation_wavelength 0.71073
_diffrn_radiation_xray_symbol K-L~3~
_diffrn_reflns_av_R_equivalents 0.0547
_diffrn_reflns_av_unetI/netI 0.0250
_diffrn_reflns_Laue_measured_fraction_full 0.998
_diffrn_reflns_Laue_measured_fraction_max 0.996
_diffrn_reflns_limit_h_max 13
_diffrn_reflns_limit_h_min -13
_diffrn_reflns_limit_k_max 13
_diffrn_reflns_limit_k_min -13
_diffrn_reflns_limit_l_max 15
_diffrn_reflns_limit_l_min -15
_diffrn_reflns_number 51494
_diffrn_reflns_point_group_measured_fraction_full 0.998
_diffrn_reflns_point_group_measured_fraction_max 0.996
_diffrn_reflns_theta_full 25.242
_diffrn_reflns_theta_max 26.097
_diffrn_reflns_theta_min 2.075
_diffrn_source 'microfocus sealed X-ray tube'
_diffrn_source_current 1.4
_diffrn_source_power 0.07
_diffrn_source_type 'Incoatec I\ms'
_diffrn_source_voltage 50.0
_diffrn_standards_number 0
_exptl_absorpt_coefficient_mu 2.724
_exptl_absorpt_correction_T_max 0.87
_exptl_absorpt_correction_T_min 0.86
_exptl_absorpt_correction_type multi-scan
_exptl_absorpt_process_details
;
SADABS-2016/2 (Krause et al., 2015) was used for absorption correction.
;
_exptl_crystal_colour green
_exptl_crystal_colour_primary green
_exptl_crystal_density_diffrn 2.425
_exptl_crystal_density_method 'not measured'
_exptl_crystal_description block
_exptl_crystal_F_000 892
_exptl_crystal_size_max 0.24
_exptl_crystal_size_mid 0.22
_exptl_crystal_size_min 0.2
_refine_diff_density_max 0.463
_refine_diff_density_min -0.792
_refine_diff_density_rms 0.097
_refine_ls_extinction_method none
_refine_ls_goodness_of_fit_ref 1.042
_refine_ls_hydrogen_treatment mixed
_refine_ls_matrix_type full
_refine_ls_number_parameters 377
_refine_ls_number_reflns 4961
_refine_ls_number_restraints 1
_refine_ls_restrained_S_all 1.043
_refine_ls_R_factor_all 0.0289
_refine_ls_R_factor_gt 0.0236
_refine_ls_shift/su_max 0.001
_refine_ls_shift/su_mean 0.000
_refine_ls_structure_factor_coef Fsqd
_refine_ls_weighting_details 'w=1/[\s^2^(Fo^2^)+(0.0313P)^2^+1.8876P] where P=(Fo^2^+2Fc^2^)/3'
_refine_ls_weighting_scheme calc
_refine_ls_wR_factor_gt 0.0607
_refine_ls_wR_factor_ref 0.0644
_reflns_Friedel_coverage 0.000
_reflns_number_gt 4389
_reflns_number_total 4961
_reflns_threshold_expression 'I > 2\s(I)'
_cod_data_source_file d3dt04195f2.cif
_cod_data_source_block 3
_cod_depositor_comments 'Adding full bibliography for 7715023--7715025.cif.'
_cod_original_cell_volume 1249.95(6)
_cod_database_code 7715025
_shelx_shelxl_version_number 2018/3
_shelx_space_group_comment
;
The symmetry employed for this shelxl refinement is uniquely defined
by the following loop, which should always be used as a source of
symmetry information in preference to the above space-group names.
They are only intended as comments.
;
_olex2_refinement_description
;
1. Fixed Uiso
 At 1.2 times of:
  All C(H) groups
 At 1.5 times of:
  All O(H) groups, All O(H,H) groups
2. Restrained distances
 H8-H14B
 2.4 with sigma of 0.02
3.a Free rotating group:
 O14(H14A,H14B), O13(H13A,H13B), O16(H16A,H16B), O15(H15A,H15B)
3.b Rotating group:
 O1W(H1WA,H1WB), O2W(H2WA,H2WB), O3W(H3WA,H3WB)
3.c Ternary CH refined with riding coordinates:
 O11(H11), O12(H12), O8(H8)
3.d Aromatic/amide H refined with riding coordinates:
 C9(H9), C1(H1), C4(H4), C2(H2), C3(H3)
;
_olex2_submission_special_instructions 'No special instructions were received'

loop_
_space_group_symop_operation_xyz
'x, y, z'
'-x, -y, -z'

loop_
_atom_site_label
_atom_site_type_symbol
_atom_site_fract_x
_atom_site_fract_y
_atom_site_fract_z
_atom_site_U_iso_or_equiv
_atom_site_adp_type
_atom_site_occupancy
_atom_site_site_symmetry_order
_atom_site_calc_flag
_atom_site_refinement_flags_posn
_atom_site_refinement_flags_adp
_atom_site_refinement_flags_occupancy
_atom_site_disorder_assembly
_atom_site_disorder_group
Mo1 Mo 0.72638(3) 0.20753(2) 0.36482(2) 0.02002(7) Uani 1 1 d . . . . .
Mo2 Mo 0.79095(3) 0.43110(2) 0.64074(2) 0.02106(7) Uani 1 1 d . . . . .
Mo3 Mo 1.07040(3) 0.72170(2) 0.77914(2) 0.02195(8) Uani 1 1 d . . . . .
Zn1 Zn 0.40913(4) 0.20416(4) 0.13471(3) 0.02798(10) Uani 1 1 d . . . . .
Cr1 Cr 1.000000 0.500000 0.500000 0.01472(13) Uani 1 2 d S . P . .
O11 O 1.1601(2) 0.60798(18) 0.66474(18) 0.0189(4) Uani 1 1 d . . . . .
H11 H 1.216058 0.561780 0.701489 0.028 Uiso 1 1 calc R U . . .
O4 O 0.6721(2) 0.3345(2) 0.46305(19) 0.0239(4) Uani 1 1 d . . . . .
O3 O 0.8584(2) 0.16896(19) 0.30451(19) 0.0237(4) Uani 1 1 d . . . . .
O12 O 0.9168(2) 0.35109(19) 0.54398(18) 0.0189(4) Uani 1 1 d . . . . .
H12 H 0.979306 0.312761 0.585540 0.028 Uiso 1 1 calc R U . . .
O8 O 0.8990(2) 0.59004(19) 0.57903(18) 0.0196(4) Uani 1 1 d . . . . .
H8 H 0.843162 0.631914 0.535068 0.029 Uiso 1 1 calc DR U . . .
O7 O 0.9732(2) 0.5487(2) 0.77458(19) 0.0258(4) Uani 1 1 d . . . . .
O1 O 0.5794(2) 0.1560(2) 0.2277(2) 0.0281(5) Uani 1 1 d . . . . .
O2 O 0.6983(2) 0.0815(2) 0.4176(2) 0.0318(5) Uani 1 1 d . . . . .
O1W O 0.4035(2) 0.2772(2) 0.3117(2) 0.0315(5) Uani 1 1 d . . . . .
H1WA H 0.485870 0.307312 0.369793 0.047 Uiso 1 1 d R U . . .
H1WB H 0.381899 0.346410 0.320352 0.047 Uiso 1 1 d R U . . .
O10 O 1.2183(3) 0.7822(2) 0.9167(2) 0.0364(5) Uani 1 1 d . . . . .
O9 O 0.9717(3) 0.8097(2) 0.8114(2) 0.0354(5) Uani 1 1 d . . . . .
O5 O 0.7582(3) 0.3006(2) 0.6888(2) 0.0352(5) Uani 1 1 d . . . . .
O6 O 0.6882(3) 0.5148(2) 0.6735(2) 0.0355(5) Uani 1 1 d . . . . .
O2W O 0.2647(3) 0.0220(2) 0.1076(2) 0.0430(6) Uani 1 1 d . . . . .
H2WA H 0.293961 0.004600 0.171810 0.064 Uiso 1 1 d R U . . .
H2WB H 0.262105 -0.042927 0.049059 0.064 Uiso 1 1 d R U . . .
N1 N 0.2519(3) 0.2691(3) 0.0448(2) 0.0275(6) Uani 1 1 d . . . . .
N3 N 0.6689(3) 0.4984(3) 0.2282(3) 0.0281(6) Uani 1 1 d . . . . .
N2 N 0.5316(3) 0.4052(3) 0.1661(3) 0.0281(6) Uani 1 1 d . . . . .
N4 N 0.9201(3) 0.7630(3) 0.3442(2) 0.0269(6) Uani 1 1 d . . . . .
N7 N 0.5303(3) 0.6010(3) 0.1578(3) 0.0300(6) Uani 1 1 d . . . . .
N6 N 0.7697(3) 0.8478(3) 0.2522(3) 0.0317(6) Uani 1 1 d . . . . .
N5 N 0.9035(3) 0.9429(3) 0.3152(3) 0.0310(6) Uani 1 1 d . . . . .
O14 O 0.7985(3) 0.7871(3) 0.5595(3) 0.0549(8) Uani 1 1 d G . . . .
H14A H 0.804474 0.818857 0.633044 0.082 Uiso 1 1 d G U . . .
H14B H 0.715147 0.772905 0.512172 0.082 Uiso 1 1 d DG U . . .
C7 C 0.6639(3) 0.6135(3) 0.2212(3) 0.0259(6) Uani 1 1 d . . . . .
C6 C 0.4527(3) 0.4700(3) 0.1261(3) 0.0261(6) Uani 1 1 d . . . . .
C8 C 0.7853(3) 0.7416(3) 0.2730(3) 0.0249(6) Uani 1 1 d . . . . .
O3W O 0.4113(4) 0.0969(4) -0.0352(3) 0.0684(9) Uani 1 1 d . . . . .
H3WA H 0.481869 0.144913 -0.041672 0.103 Uiso 1 1 d R U . . .
H3WB H 0.339969 0.088559 -0.096448 0.103 Uiso 1 1 d R U . . .
C5 C 0.2997(3) 0.3989(3) 0.0564(3) 0.0267(6) Uani 1 1 d . . . . .
C9 C 0.9904(3) 0.8918(3) 0.3687(3) 0.0290(7) Uani 1 1 d . . . . .
H9 H 1.086913 0.939457 0.416607 0.035 Uiso 1 1 calc R U . . .
C1 C 0.1135(4) 0.1940(4) -0.0204(3) 0.0362(8) Uani 1 1 d . . . . .
H1 H 0.078865 0.104449 -0.028257 0.043 Uiso 1 1 calc R U . . .
O13 O 0.5648(3) -0.1652(4) 0.4336(4) 0.0755(11) Uani 1 1 d G . . . .
H13A H 0.596345 -0.108744 0.405226 0.113 Uiso 1 1 d G U . . .
H13B H 0.479189 -0.210971 0.381229 0.113 Uiso 1 1 d G U . . .
C4 C 0.2120(4) 0.4572(4) 0.0039(3) 0.0370(8) Uani 1 1 d . . . . .
H4 H 0.247861 0.547529 0.014165 0.044 Uiso 1 1 calc R U . . .
O16 O 0.3307(5) -0.0347(4) 0.3140(3) 0.0810(12) Uani 1 1 d G . . . .
H16A H 0.296659 -0.110798 0.317831 0.122 Uiso 1 1 d G U . . .
H16B H 0.388378 0.018911 0.388958 0.122 Uiso 1 1 d G U . . .
C2 C 0.0207(4) 0.2453(4) -0.0762(3) 0.0418(9) Uani 1 1 d . . . . .
H2 H -0.074689 0.190311 -0.121976 0.050 Uiso 1 1 calc R U . . .
C3 C 0.0696(4) 0.3774(4) -0.0641(3) 0.0409(9) Uani 1 1 d . . . . .
H3 H 0.007776 0.413113 -0.101176 0.049 Uiso 1 1 calc R U . . .
O15 O 0.4245(6) 0.7993(5) 0.1395(5) 0.1096(16) Uani 1 1 d G . . . .
H15A H 0.452410 0.743082 0.164057 0.164 Uiso 1 1 d G U . . .
H15B H 0.440385 0.862884 0.206166 0.164 Uiso 1 1 d G U . . .
H5 H 0.921(5) 1.021(5) 0.323(4) 0.055(13) Uiso 1 1 d . . . . .

loop_
_atom_site_aniso_label
_atom_site_aniso_U_11
_atom_site_aniso_U_22
_atom_site_aniso_U_33
_atom_site_aniso_U_23
_atom_site_aniso_U_13
_atom_site_aniso_U_12
Mo1 0.01981(13) 0.01446(12) 0.02377(14) 0.00711(10) 0.00801(10) 0.00601(10)
Mo2 0.02296(14) 0.01989(13) 0.02292(14) 0.00931(10) 0.01203(11) 0.00865(10)
Mo3 0.02683(14) 0.01674(13) 0.02023(13) 0.00506(10) 0.01018(11) 0.00795(10)
Zn1 0.02594(19) 0.02427(18) 0.0289(2) 0.00972(15) 0.00856(16) 0.00785(15)
Cr1 0.0165(3) 0.0116(3) 0.0168(3) 0.0058(2) 0.0072(2) 0.0062(2)
O11 0.0206(10) 0.0155(9) 0.0203(10) 0.0074(8) 0.0067(8) 0.0091(8)
O4 0.0201(10) 0.0238(10) 0.0264(11) 0.0089(9) 0.0083(9) 0.0098(8)
O3 0.0264(11) 0.0163(9) 0.0299(11) 0.0095(8) 0.0126(9) 0.0098(8)
O12 0.0196(10) 0.0164(9) 0.0229(10) 0.0104(8) 0.0082(8) 0.0087(8)
O8 0.0219(10) 0.0189(9) 0.0221(10) 0.0095(8) 0.0104(8) 0.0114(8)
O7 0.0310(12) 0.0234(10) 0.0245(11) 0.0119(9) 0.0123(9) 0.0097(9)
O1 0.0250(11) 0.0240(11) 0.0277(11) 0.0059(9) 0.0062(9) 0.0097(9)
O2 0.0335(12) 0.0230(11) 0.0411(13) 0.0162(10) 0.0168(11) 0.0098(9)
O1W 0.0290(12) 0.0336(12) 0.0308(12) 0.0112(10) 0.0102(10) 0.0159(10)
O10 0.0403(14) 0.0303(12) 0.0254(12) 0.0067(10) 0.0062(10) 0.0089(10)
O9 0.0480(15) 0.0302(12) 0.0374(13) 0.0121(10) 0.0259(12) 0.0209(11)
O5 0.0380(13) 0.0318(12) 0.0367(13) 0.0196(11) 0.0164(11) 0.0083(10)
O6 0.0365(13) 0.0404(13) 0.0356(13) 0.0116(11) 0.0209(11) 0.0211(11)
O2W 0.0446(15) 0.0257(12) 0.0404(14) 0.0060(11) 0.0128(12) 0.0016(11)
N1 0.0257(14) 0.0293(13) 0.0241(13) 0.0099(11) 0.0092(11) 0.0087(11)
N3 0.0222(13) 0.0244(13) 0.0373(15) 0.0158(12) 0.0090(11) 0.0092(11)
N2 0.0224(13) 0.0243(13) 0.0359(15) 0.0157(12) 0.0082(11) 0.0084(11)
N4 0.0281(14) 0.0232(13) 0.0302(14) 0.0125(11) 0.0095(11) 0.0128(11)
N7 0.0259(14) 0.0275(14) 0.0361(15) 0.0154(12) 0.0086(12) 0.0128(11)
N6 0.0309(14) 0.0223(13) 0.0395(16) 0.0139(12) 0.0093(12) 0.0125(11)
N5 0.0332(15) 0.0179(13) 0.0370(16) 0.0120(12) 0.0086(12) 0.0095(11)
O14 0.0647(19) 0.071(2) 0.0627(19) 0.0405(17) 0.0374(16) 0.0487(17)
C7 0.0266(16) 0.0244(15) 0.0298(16) 0.0140(13) 0.0115(13) 0.0119(13)
C6 0.0255(16) 0.0242(15) 0.0266(16) 0.0119(13) 0.0075(13) 0.0094(12)
C8 0.0260(15) 0.0220(14) 0.0273(15) 0.0112(12) 0.0099(13) 0.0112(12)
O3W 0.076(2) 0.088(2) 0.0374(16) 0.0097(16) 0.0219(16) 0.045(2)
C5 0.0233(15) 0.0312(16) 0.0252(15) 0.0116(13) 0.0093(13) 0.0111(13)
C9 0.0302(17) 0.0219(15) 0.0302(17) 0.0095(13) 0.0099(14) 0.0082(13)
C1 0.0275(17) 0.0388(19) 0.0329(18) 0.0125(15) 0.0109(15) 0.0035(14)
O13 0.0427(18) 0.072(2) 0.107(3) 0.061(2) 0.0155(19) 0.0098(16)
C4 0.0343(19) 0.0412(19) 0.0375(19) 0.0208(16) 0.0113(16) 0.0176(16)
O16 0.101(3) 0.052(2) 0.070(2) 0.0390(18) 0.020(2) 0.0073(19)
C2 0.0229(17) 0.061(2) 0.037(2) 0.0221(18) 0.0090(15) 0.0106(17)
C3 0.0294(18) 0.062(2) 0.0358(19) 0.0254(18) 0.0102(15) 0.0232(17)
O15 0.115(4) 0.089(3) 0.135(4) 0.051(3) 0.041(3) 0.064(3)

loop_
_atom_type_symbol
_atom_type_description
_atom_type_scat_dispersion_real
_atom_type_scat_dispersion_imag
_atom_type_scat_source
C C 0.0033 0.0016 'International Tables Vol C Tables 4.2.6.8 and 6.1.1.4'
H H 0.0000 0.0000 'International Tables Vol C Tables 4.2.6.8 and 6.1.1.4'
Cr Cr 0.3209 0.6236 'International Tables Vol C Tables 4.2.6.8 and 6.1.1.4'
Mo Mo -1.6832 0.6857 'International Tables Vol C Tables 4.2.6.8 and 6.1.1.4'
N N 0.0061 0.0033 'International Tables Vol C Tables 4.2.6.8 and 6.1.1.4'
O O 0.0106 0.0060 'International Tables Vol C Tables 4.2.6.8 and 6.1.1.4'
Zn Zn 0.2839 1.4301 'International Tables Vol C Tables 4.2.6.8 and 6.1.1.4'

loop_
_geom_angle_atom_site_label_1
_geom_angle_atom_site_label_2
_geom_angle_atom_site_label_3
_geom_angle
_geom_angle_site_symmetry_1
_geom_angle_site_symmetry_3
_geom_angle_publ_flag
O4 Mo1 O11 83.92(8) . 2_766 ?
O4 Mo1 O12 71.67(8) . . ?
O3 Mo1 O11 71.54(7) . 2_766 ?
O3 Mo1 O4 150.71(8) . . ?
O3 Mo1 O12 85.23(8) . . ?
O12 Mo1 O11 71.47(7) . 2_766 ?
O1 Mo1 O11 91.15(9) . 2_766 ?
O1 Mo1 O4 94.03(9) . . ?
O1 Mo1 O3 102.01(10) . . ?
O1 Mo1 O12 158.20(8) . . ?
O2 Mo1 O11 160.86(9) . 2_766 ?
O2 Mo1 O4 101.34(10) . . ?
O2 Mo1 O3 97.35(10) . . ?
O2 Mo1 O12 92.54(9) . . ?
O2 Mo1 O1 106.67(11) . . ?
O4 Mo2 O12 70.92(8) . . ?
O4 Mo2 O8 82.76(8) . . ?
O12 Mo2 O8 70.20(7) . . ?
O7 Mo2 O4 149.16(9) . . ?
O7 Mo2 O12 83.86(8) . . ?
O7 Mo2 O8 71.92(8) . . ?
O5 Mo2 O4 100.43(10) . . ?
O5 Mo2 O12 93.00(10) . . ?
O5 Mo2 O8 161.03(10) . . ?
O5 Mo2 O7 98.28(10) . . ?
O6 Mo2 O4 96.28(10) . . ?
O6 Mo2 O12 159.35(10) . . ?
O6 Mo2 O8 92.62(10) . . ?
O6 Mo2 O7 102.07(11) . . ?
O6 Mo2 O5 105.50(12) . . ?
O11 Mo3 O8 70.45(7) . . ?
O3 Mo3 O11 71.34(7) 2_766 . ?
O3 Mo3 O8 81.86(8) 2_766 . ?
O7 Mo3 O11 85.08(8) . . ?
O7 Mo3 O3 149.71(9) . 2_766 ?
O7 Mo3 O8 72.28(8) . . ?
O10 Mo3 O11 93.52(10) . . ?
O10 Mo3 O3 100.50(10) . 2_766 ?
O10 Mo3 O8 162.30(9) . . ?
O10 Mo3 O7 99.65(10) . . ?
O9 Mo3 O11 157.82(10) . . ?
O9 Mo3 O3 93.82(10) . 2_766 ?
O9 Mo3 O8 91.63(10) . . ?
O9 Mo3 O7 102.25(10) . . ?
O9 Mo3 O10 105.62(12) . . ?
O1 Zn1 O1W 85.79(9) . . ?
O1 Zn1 N1 174.98(9) . . ?
O1W Zn1 N1 94.52(9) . . ?
O2W Zn1 O1 90.84(10) . . ?
O2W Zn1 O1W 84.16(10) . . ?
O2W Zn1 N1 94.18(10) . . ?
O2W Zn1 N2 170.18(10) . . ?
O2W Zn1 O3W 87.02(13) . . ?
N2 Zn1 O1 97.23(9) . . ?
N2 Zn1 O1W 90.83(10) . . ?
N2 Zn1 N1 77.76(10) . . ?
O3W Zn1 O1 87.72(11) . . ?
O3W Zn1 O1W 168.96(12) . . ?
O3W Zn1 N1 92.73(12) . . ?
O3W Zn1 N2 98.85(13) . . ?
O11 Cr1 O11 180.0 . 2_766 ?
O11 Cr1 O12 84.66(8) 2_766 . ?
O11 Cr1 O12 84.66(8) . 2_766 ?
O11 Cr1 O12 95.34(8) . . ?
O11 Cr1 O12 95.34(8) 2_766 2_766 ?
O11 Cr1 O8 83.73(8) . . ?
O11 Cr1 O8 83.73(8) 2_766 2_766 ?
O11 Cr1 O8 96.27(8) . 2_766 ?
O11 Cr1 O8 96.27(8) 2_766 . ?
O12 Cr1 O12 180.0 . 2_766 ?
O12 Cr1 O8 83.96(8) 2_766 2_766 ?
O12 Cr1 O8 96.04(8) . 2_766 ?
O12 Cr1 O8 83.96(8) . . ?
O12 Cr1 O8 96.04(8) 2_766 . ?
O8 Cr1 O8 180.0 . 2_766 ?
Mo1 O11 H11 117.9 2_766 . ?
Mo3 O11 Mo1 94.21(7) . 2_766 ?
Mo3 O11 H11 117.9 . . ?
Cr1 O11 Mo1 101.33(8) . 2_766 ?
Cr1 O11 Mo3 103.82(8) . . ?
Cr1 O11 H11 117.9 . . ?
Mo2 O4 Mo1 118.11(10) . . ?
Mo1 O3 Mo3 118.36(10) . 2_766 ?
Mo1 O12 Mo2 94.42(7) . . ?
Mo1 O12 H12 117.6 . . ?
Mo2 O12 H12 117.6 . . ?
Cr1 O12 Mo1 102.53(8) . . ?
Cr1 O12 Mo2 103.41(8) . . ?
Cr1 O12 H12 117.6 . . ?
Mo2 O8 H8 118.7 . . ?
Mo3 O8 Mo2 91.96(7) . . ?
Mo3 O8 H8 118.7 . . ?
Cr1 O8 Mo2 102.43(8) . . ?
Cr1 O8 Mo3 101.98(8) . . ?
Cr1 O8 H8 118.7 . . ?
Mo3 O7 Mo2 119.79(11) . . ?
Mo1 O1 Zn1 145.09(12) . . ?
Zn1 O1W H1WA 109.6 . . ?
Zn1 O1W H1WB 109.5 . . ?
H1WA O1W H1WB 104.5 . . ?
Zn1 O2W H2WA 109.4 . . ?
Zn1 O2W H2WB 109.3 . . ?
H2WA O2W H2WB 104.4 . . ?
C5 N1 Zn1 115.4(2) . . ?
C1 N1 Zn1 126.5(2) . . ?
C1 N1 C5 118.1(3) . . ?
C7 N3 N2 105.7(2) . . ?
N3 N2 Zn1 140.15(19) . . ?
C6 N2 Zn1 112.4(2) . . ?
C6 N2 N3 106.9(2) . . ?
C9 N4 C8 102.6(3) . . ?
C6 N7 C7 103.1(3) . . ?
C8 N6 N5 102.1(3) . . ?
N6 N5 H5 121(3) . . ?
C9 N5 N6 110.5(3) . . ?
C9 N5 H5 128(3) . . ?
H14A O14 H14B 104.5 . . ?
N3 C7 N7 112.4(3) . . ?
N3 C7 C8 125.5(3) . . ?
N7 C7 C8 122.1(3) . . ?
N2 C6 N7 112.0(3) . . ?
N2 C6 C5 120.7(3) . . ?
N7 C6 C5 127.3(3) . . ?
N4 C8 C7 124.8(3) . . ?
N6 C8 N4 114.7(3) . . ?
N6 C8 C7 120.5(3) . . ?
Zn1 O3W H3WA 109.3 . . ?
Zn1 O3W H3WB 109.6 . . ?
H3WA O3W H3WB 104.3 . . ?
N1 C5 C6 113.4(3) . . ?
N1 C5 C4 122.8(3) . . ?
C4 C5 C6 123.8(3) . . ?
N4 C9 H9 124.9 . . ?
N5 C9 N4 110.2(3) . . ?
N5 C9 H9 124.9 . . ?
N1 C1 H1 119.0 . . ?
N1 C1 C2 122.0(3) . . ?
C2 C1 H1 119.0 . . ?
H13A O13 H13B 104.5 . . ?
C5 C4 H4 120.9 . . ?
C3 C4 C5 118.1(3) . . ?
C3 C4 H4 120.9 . . ?
H16A O16 H16B 104.5 . . ?
C1 C2 H2 120.1 . . ?
C3 C2 C1 119.8(3) . . ?
C3 C2 H2 120.1 . . ?
C4 C3 H3 120.4 . . ?
C2 C3 C4 119.2(3) . . ?
C2 C3 H3 120.4 . . ?
H15A O15 H15B 104.5 . . ?

loop_
_geom_bond_atom_site_label_1
_geom_bond_atom_site_label_2
_geom_bond_distance
_geom_bond_site_symmetry_2
_geom_bond_publ_flag
Mo1 O11 2.2881(19) 2_766 ?
Mo1 O4 1.937(2) . ?
Mo1 O3 1.910(2) . ?
Mo1 O12 2.2467(19) . ?
Mo1 O1 1.726(2) . ?
Mo1 O2 1.702(2) . ?
Mo2 O4 1.936(2) . ?
Mo2 O12 2.2808(19) . ?
Mo2 O8 2.3062(19) . ?
Mo2 O7 1.918(2) . ?
Mo2 O5 1.711(2) . ?
Mo2 O6 1.707(2) . ?
Mo3 O11 2.2553(19) . ?
Mo3 O3 1.966(2) 2_766 ?
Mo3 O8 2.297(2) . ?
Mo3 O7 1.909(2) . ?
Mo3 O10 1.718(2) . ?
Mo3 O9 1.699(2) . ?
Zn1 O1 2.133(2) . ?
Zn1 O1W 2.134(2) . ?
Zn1 O2W 2.069(2) . ?
Zn1 N1 2.138(3) . ?
Zn1 N2 2.127(3) . ?
Zn1 O3W 2.113(3) . ?
Cr1 O11 1.9625(19) 2_766 ?
Cr1 O11 1.9625(19) . ?
Cr1 O12 1.9705(18) . ?
Cr1 O12 1.9706(18) 2_766 ?
Cr1 O8 1.9727(19) . ?
Cr1 O8 1.9728(19) 2_766 ?
O11 H11 0.9800 . ?
O12 H12 0.9800 . ?
O8 H8 0.9800 . ?
O1W H1WA 0.8503 . ?
O1W H1WB 0.8513 . ?
O2W H2WA 0.8501 . ?
O2W H2WB 0.8521 . ?
N1 C5 1.345(4) . ?
N1 C1 1.340(4) . ?
N3 N2 1.376(4) . ?
N3 C7 1.320(4) . ?
N2 C6 1.325(4) . ?
N4 C8 1.361(4) . ?
N4 C9 1.324(4) . ?
N7 C7 1.361(4) . ?
N7 C6 1.343(4) . ?
N6 N5 1.356(4) . ?
N6 C8 1.317(4) . ?
N5 C9 1.322(4) . ?
N5 H5 0.81(5) . ?
O14 H14A 0.8499 . ?
O14 H14B 0.8500 . ?
C7 C8 1.460(4) . ?
C6 C5 1.464(4) . ?
O3W H3WA 0.8538 . ?
O3W H3WB 0.8532 . ?
C5 C4 1.385(5) . ?
C9 H9 0.9300 . ?
C1 H1 0.9300 . ?
C1 C2 1.378(5) . ?
O13 H13A 0.8498 . ?
O13 H13B 0.8499 . ?
C4 H4 0.9300 . ?
C4 C3 1.383(5) . ?
O16 H16A 0.8502 . ?
O16 H16B 0.8503 . ?
C2 H2 0.9300 . ?
C2 C3 1.369(6) . ?
C3 H3 0.9300 . ?
O15 H15A 0.8498 . ?
O15 H15B 0.8502 . ?

loop_
_geom_torsion_atom_site_label_1
_geom_torsion_atom_site_label_2
_geom_torsion_atom_site_label_3
_geom_torsion_atom_site_label_4
_geom_torsion
_geom_torsion_site_symmetry_1
_geom_torsion_site_symmetry_2
_geom_torsion_site_symmetry_3
_geom_torsion_site_symmetry_4
_geom_torsion_publ_flag
Zn1 N1 C5 C6 1.8(3) . . . . ?
Zn1 N1 C5 C4 180.0(3) . . . . ?
Zn1 N1 C1 C2 -179.2(3) . . . . ?
Zn1 N2 C6 N7 173.6(2) . . . . ?
Zn1 N2 C6 C5 -6.3(4) . . . . ?
O11 Mo1 O1 Zn1 -67.1(2) 2_766 . . . ?
O4 Mo1 O1 Zn1 16.9(2) . . . . ?
O3 Mo1 O1 Zn1 -138.4(2) . . . . ?
O12 Mo1 O1 Zn1 -30.8(4) . . . . ?
O2 Mo1 O1 Zn1 120.0(2) . . . . ?
N1 C5 C4 C3 -0.6(5) . . . . ?
N1 C1 C2 C3 -0.9(6) . . . . ?
N3 N2 C6 N7 0.3(4) . . . . ?
N3 N2 C6 C5 -179.6(3) . . . . ?
N3 C7 C8 N4 -5.2(5) . . . . ?
N3 C7 C8 N6 174.6(3) . . . . ?
N2 N3 C7 N7 0.1(4) . . . . ?
N2 N3 C7 C8 -179.3(3) . . . . ?
N2 C6 C5 N1 3.2(4) . . . . ?
N2 C6 C5 C4 -175.0(3) . . . . ?
N7 C7 C8 N4 175.5(3) . . . . ?
N7 C7 C8 N6 -4.8(5) . . . . ?
N7 C6 C5 N1 -176.7(3) . . . . ?
N7 C6 C5 C4 5.1(5) . . . . ?
N6 N5 C9 N4 0.1(4) . . . . ?
N5 N6 C8 N4 -0.5(4) . . . . ?
N5 N6 C8 C7 179.7(3) . . . . ?
C7 N3 N2 Zn1 -170.5(3) . . . . ?
C7 N3 N2 C6 -0.3(3) . . . . ?
C7 N7 C6 N2 -0.2(4) . . . . ?
C7 N7 C6 C5 179.7(3) . . . . ?
C6 N7 C7 N3 0.0(4) . . . . ?
C6 N7 C7 C8 179.5(3) . . . . ?
C6 C5 C4 C3 177.4(3) . . . . ?
C8 N4 C9 N5 -0.4(4) . . . . ?
C8 N6 N5 C9 0.2(4) . . . . ?
C5 N1 C1 C2 0.8(5) . . . . ?
C5 C4 C3 C2 0.5(5) . . . . ?
C9 N4 C8 N6 0.6(4) . . . . ?
C9 N4 C8 C7 -179.7(3) . . . . ?
C1 N1 C5 C6 -178.2(3) . . . . ?
C1 N1 C5 C4 0.0(5) . . . . ?
C1 C2 C3 C4 0.2(6) . . . . ?
